data_4134106
loop_
_publ_author_name
'Lou, Shao-Jie'
'Mo, Zhenbo'
'Nishiura, Masayoshi'
'Hou, Zhaomin'

_publ_section_title
;
 Construction of All-Carbon Quaternary Stereocenters by Scandium-Catalyzed
 Intramolecular C-H Alkylation of Imidazoles with 1,1-Disubstituted
 Alkenes.
;
_journal_issue 3
_journal_name_full 'Journal of the American Chemical Society'
_journal_page_first 1200
_journal_page_last 1205
_journal_paper_doi 10.1021/jacs.9b12503
_journal_volume 142
_journal_year 2020
_chemical_formula_moiety 'C23 H24 N2'
_chemical_formula_sum 'C23 H24 N2'
_chemical_formula_weight 328.46
_space_group_crystal_system monoclinic
_space_group_IT_number 14
_space_group_name_Hall '-P 2ybc'
_space_group_name_H-M_alt 'P 1 21/c 1'
_symmetry_Int_Tables_number 14
_audit_creation_date 2019-01-08
_audit_creation_method
;
Olex2 1.2
(compiled 2018.05.29 svn.r3508 for OlexSys, GUI svn.r5506)
;
_cell_angle_alpha 90
_cell_angle_beta 97.440(5)
_cell_angle_gamma 90
_cell_formula_units_Z 8
_cell_length_a 9.9079(14)
_cell_length_b 17.101(3)
_cell_length_c 21.218(4)
_cell_measurement_reflns_used 9912
_cell_measurement_temperature 273(2)
_cell_measurement_theta_max 24.89
_cell_measurement_theta_min 2.27
_cell_volume 3564.8(10)
_computing_cell_refinement 'SAINT v8.37A (Bruker, 2015)'
_computing_data_reduction 'SAINT v8.37A (Bruker, 2015)'
_computing_molecular_graphics 'Olex2 (Dolomanov et al., 2009)'
_computing_publication_material 'Olex2 (Dolomanov et al., 2009)'
_computing_structure_refinement 'olex2.refine (Bourhis et al., 2015)'
_computing_structure_solution 'olex2.solve (Bourhis et al., 2015)'
_diffrn_measured_fraction_theta_full 0.9962
_diffrn_measured_fraction_theta_max 0.9962
_diffrn_measurement_device_type 'Bruker APEX-II CCD'
_diffrn_measurement_method '\f and \w scans'
_diffrn_radiation_type 'Mo K\a'
_diffrn_radiation_wavelength 0.71073
_diffrn_reflns_av_R_equivalents 0.1198
_diffrn_reflns_av_unetI/netI 0.0646
_diffrn_reflns_limit_h_max 11
_diffrn_reflns_limit_h_min -11
_diffrn_reflns_limit_k_max 20
_diffrn_reflns_limit_k_min -20
_diffrn_reflns_limit_l_max 25
_diffrn_reflns_limit_l_min -25
_diffrn_reflns_number 59304
_diffrn_reflns_theta_full 25.1214
_diffrn_reflns_theta_max 25.12
_diffrn_reflns_theta_min 1.53
_exptl_absorpt_coefficient_mu 0.072
_exptl_absorpt_correction_T_max 0.7452
_exptl_absorpt_correction_T_min 0.5750
_exptl_absorpt_correction_type multi-scan
_exptl_absorpt_process_details SADABS
_exptl_crystal_colour colorless
_exptl_crystal_density_diffrn 1.2240
_exptl_crystal_description plate
_exptl_crystal_F_000 1408.4998
_refine_diff_density_max 1.2897
_refine_diff_density_min -0.5880
_refine_diff_density_rms 0.0927
_refine_ls_d_res_high 0.8371
_refine_ls_d_res_low 13.2701
_refine_ls_goodness_of_fit_ref 1.1796
_refine_ls_hydrogen_treatment constr
_refine_ls_matrix_type full
_refine_ls_number_constraints 82
_refine_ls_number_parameters 453
_refine_ls_number_reflns 6348
_refine_ls_number_restraints 0
_refine_ls_restrained_S_all 1.1796
_refine_ls_R_factor_all 0.1241
_refine_ls_R_factor_gt 0.0926
_refine_ls_shift/su_max 4.1195
_refine_ls_shift/su_mean 0.6572
_refine_ls_structure_factor_coef Fsqd
_refine_ls_weighting_details 'w=1/[\s^2^(Fo^2^)+(0.1218P)^2^+6.1903P] where P=(Fo^2^+2Fc^2^)/3'
_refine_ls_weighting_scheme calc
_refine_ls_wR_factor_gt 0.2525
_refine_ls_wR_factor_ref 0.2996
_reflns_Friedel_coverage 0.0
_reflns_limit_h_max 11
_reflns_limit_h_min -11
_reflns_limit_k_max 20
_reflns_limit_k_min 0
_reflns_limit_l_max 25
_reflns_limit_l_min 0
_reflns_number_gt 4538
_reflns_number_total 6348
_reflns_threshold_expression I>=2u(I)
_cod_data_source_file ja9b12503_si_003.cif
_cod_data_source_block 1444_0ma_a
_cod_original_cell_volume 3564.7(10)
_cod_database_code 4134106
_olex2_refinement_description
;
1. Fixed Uiso
 At 1.2 times of:
  All C(H) groups, All C(H,H) groups
 At 1.5 times of:
  All C(H,H,H) groups
2.a Ternary CH refined with riding coordinates:
 C00W(H00W), C00Z(H00Z)
2.b Secondary CH2 refined with riding coordinates:
 C00V(H00a,H00c), C013(H01l,H01m), C014(H01a,H01b), C016(H01c,H01d), C018(H01n,
 H01o), C019(H01h,H01i), C01B(H01j,H01k), C01C(H01s,H01t), C01D(H01u,H01v),
 C01E(H01w,H01x)
2.c Aromatic/amide H refined with riding coordinates:
 C00B(H00B), C00D(H00D), C00F(H00F), C00G(H00G), C00H(H00H), C00I(H00I),
 C00J(H00J), C00L(H00L), C00M(H00M), C00N(H00N), C00O(H00O), C00P(H00P),
 C00Q(H00Q), C00R(H00R), C00S(H00S), C00U(H00U), C00X(H00X), C00Y(H00Y),
 C010(H010), C012(H012)
2.d Idealised Me refined as rotating group:
 C017(H01e,H01f,H01g), C01A(H01p,H01q,H01r)
;
_olex2_submission_special_instructions 'No special instructions were received'

loop_
_space_group_symop_id
_space_group_symop_operation_xyz
1 x,y,z
2 -x,y+1/2,-z+1/2
3 -x,-y,-z
4 x,-y-1/2,z-1/2

loop_
_atom_site_label
_atom_site_type_symbol
_atom_site_fract_x
_atom_site_fract_y
_atom_site_fract_z
_atom_site_U_iso_or_equiv
_atom_site_adp_type
_atom_site_occupancy
_atom_site_refinement_flags_posn
N001 N 0.4916(3) 0.2289(2) 0.21847(15) 0.0358(8) Uani 1.000000 .
N002 N 0.2876(3) 0.2805(2) 0.19130(15) 0.0369(8) Uani 1.000000 .
N003 N 0.7792(4) 0.4637(2) 0.20591(16) 0.0445(9) Uani 1.000000 .
N004 N 0.9812(4) 0.5177(2) 0.23608(16) 0.0470(10) Uani 1.000000 .
C005 C 0.4250(4) 0.2241(2) 0.27193(17) 0.0311(9) Uani 1.000000 .
C006 C 0.4964(4) 0.1924(2) 0.33249(17) 0.0299(8) Uani 1.000000 .
C007 C 0.2991(4) 0.2564(2) 0.25445(17) 0.0303(8) Uani 1.000000 .
C008 C 0.1887(4) 0.2718(2) 0.29250(18) 0.0309(8) Uani 1.000000 .
C009 C 0.9784(4) 0.5519(2) 0.35024(19) 0.0346(9) Uani 1.000000 .
C00A C 0.6751(4) 0.4691(2) 0.30622(18) 0.0345(9) Uani 1.000000 .
C00B C 0.4648(4) 0.1183(2) 0.3545(2) 0.0388(10) Uani 1.000000 .
H00B H 0.3984(4) 0.0879(2) 0.3312(2) 0.0465(12) Uiso 1.000000 R
C00C C 0.9127(4) 0.5198(3) 0.28917(19) 0.0391(10) Uani 1.000000 .
C00D C 0.6914(4) 0.4696(2) 0.37276(19) 0.0390(10) Uani 1.000000 .
H00D H 0.7763(4) 0.4807(2) 0.39508(19) 0.0467(12) Uiso 1.000000 R
C00E C 0.7881(4) 0.4853(3) 0.26967(18) 0.0379(10) Uani 1.000000 .
C00F C 0.5964(4) 0.2364(3) 0.36821(19) 0.0378(10) Uani 1.000000 .
H00F H 0.6186(4) 0.2856(3) 0.35396(19) 0.0453(11) Uiso 1.000000 R
C00G C 0.2095(4) 0.2755(2) 0.35849(19) 0.0348(9) Uani 1.000000 .
H00G H 0.2960(4) 0.2664(2) 0.37995(19) 0.0418(11) Uiso 1.000000 R
C00H C 0.5456(4) 0.4514(2) 0.2747(2) 0.0405(10) Uani 1.000000 .
H00H H 0.5318(4) 0.4503(2) 0.2305(2) 0.0486(12) Uiso 1.000000 R
C00I C 0.4380(4) 0.4355(2) 0.3082(2) 0.0407(10) Uani 1.000000 .
H00I H 0.3529(4) 0.4238(2) 0.2863(2) 0.0489(12) Uiso 1.000000 R
C00J C 0.0571(4) 0.2865(3) 0.2625(2) 0.0400(10) Uani 1.000000 .
H00J H 0.0400(4) 0.2844(3) 0.2184(2) 0.0480(12) Uiso 1.000000 R
C00K C 0.4048(4) 0.2633(3) 0.17184(19) 0.0385(10) Uani 1.000000 .
C00L C 0.4557(4) 0.4369(3) 0.3738(2) 0.0427(10) Uani 1.000000 .
H00L H 0.3828(4) 0.4266(3) 0.3961(2) 0.0512(12) Uiso 1.000000 R
C00M C 0.5824(4) 0.4536(3) 0.4059(2) 0.0420(10) Uani 1.000000 .
H00M H 0.5951(4) 0.4542(3) 0.4501(2) 0.0504(12) Uiso 1.000000 R
C00N C 1.0766(4) 0.5079(3) 0.3876(2) 0.0445(11) Uani 1.000000 .
H00N H 1.1009(4) 0.4590(3) 0.3736(2) 0.0534(13) Uiso 1.000000 R
C00O C -0.0247(4) 0.3069(3) 0.3620(2) 0.0460(11) Uani 1.000000 .
H00O H -0.0956(4) 0.3186(3) 0.3852(2) 0.0552(13) Uiso 1.000000 R
C00P C 0.1033(4) 0.2926(3) 0.3928(2) 0.0427(10) Uani 1.000000 .
H00P H 0.1189(4) 0.2944(3) 0.4369(2) 0.0513(12) Uiso 1.000000 R
C00Q C -0.0478(4) 0.3039(3) 0.2968(2) 0.0447(11) Uani 1.000000 .
H00Q H -0.1345(4) 0.3137(3) 0.2758(2) 0.0536(13) Uiso 1.000000 R
C00R C 0.6317(5) 0.1347(3) 0.4459(2) 0.0476(12) Uani 1.000000 .
H00R H 0.6772(5) 0.1151(3) 0.4837(2) 0.0571(14) Uiso 1.000000 R
C00S C 0.6634(4) 0.2078(3) 0.4248(2) 0.0465(11) Uani 1.000000 .
H00S H 0.7297(4) 0.2378(3) 0.4486(2) 0.0559(14) Uiso 1.000000 R
C00T C 0.4442(5) 0.2819(3) 0.10658(19) 0.0434(11) Uani 1.000000 .
C00U C 0.9469(4) 0.6255(3) 0.3714(2) 0.0454(11) Uani 1.000000 .
H00U H 0.8826(4) 0.6561(3) 0.3468(2) 0.0545(13) Uiso 1.000000 R
C00V C 0.6239(4) 0.1942(3) 0.2112(2) 0.0455(11) Uani 1.000000 .
H00a H 0.6861(4) 0.2009(3) 0.2501(2) 0.0546(13) Uiso 1.000000 R
H00c H 0.6135(4) 0.1387(3) 0.2027(2) 0.0546(13) Uiso 1.000000 R
C00W C 1.0665(4) 0.5198(3) 0.1150(2) 0.0442(11) Uani 1.000000 .
H00W H 1.1071(4) 0.4965(3) 0.0797(2) 0.0531(13) Uiso 1.000000 R
C00X C 0.5326(5) 0.0907(3) 0.4110(2) 0.0481(12) Uani 1.000000 .
H00X H 0.5109(5) 0.0416(3) 0.4256(2) 0.0577(14) Uiso 1.000000 R
C00Y C 1.1058(5) 0.6094(3) 0.4667(2) 0.0477(11) Uani 1.000000 .
H00Y H 1.1474(5) 0.6282(3) 0.5055(2) 0.0573(14) Uiso 1.000000 R
C00Z C 0.5751(5) 0.2371(3) 0.0966(2) 0.0482(12) Uani 1.000000 .
H00Z H 0.6170(5) 0.2654(3) 0.0639(2) 0.0579(14) Uiso 1.000000 R
C010 C 1.1384(5) 0.5361(3) 0.4454(2) 0.0523(12) Uani 1.000000 .
H010 H 1.2023(5) 0.5055(3) 0.4702(2) 0.0628(14) Uiso 1.000000 R
C011 C 0.8961(5) 0.4845(3) 0.1874(2) 0.0494(12) Uani 1.000000 .
C012 C 1.0107(5) 0.6541(3) 0.4293(2) 0.0516(12) Uani 1.000000 .
H012 H 0.9890(5) 0.7038(3) 0.4428(2) 0.0619(14) Uiso 1.000000 R
C013 C 1.1143(5) 0.5528(3) 0.2312(2) 0.0544(13) Uani 1.000000 .
H01l H 1.1048(5) 0.6089(3) 0.2252(2) 0.0652(16) Uiso 1.000000 R
H01m H 1.1756(5) 0.5434(3) 0.2699(2) 0.0652(16) Uiso 1.000000 R
C014 C 0.3384(5) 0.2482(3) 0.0547(2) 0.0496(12) Uani 1.000000 .
H01a H 0.2472(5) 0.2546(3) 0.0659(2) 0.0595(14) Uiso 1.000000 R
H01b H 0.3436(5) 0.2739(3) 0.0143(2) 0.0595(14) Uiso 1.000000 R
C015 C 0.9355(5) 0.4727(4) 0.1211(2) 0.0591(14) Uani 1.000000 .
C016 C 0.6804(5) 0.2345(3) 0.1562(2) 0.0554(13) Uani 1.000000 .
H01c H 0.7074(5) 0.2874(3) 0.1686(2) 0.0665(16) Uiso 1.000000 R
H01d H 0.7606(5) 0.2067(3) 0.1467(2) 0.0665(16) Uiso 1.000000 R
C017 C 0.4598(6) 0.3712(3) 0.1008(2) 0.0624(15) Uani 1.000000 .
H01e H 0.3788(16) 0.3965(3) 0.1110(18) 0.094(2) Uiso 1.000000 GR
H01f H 0.536(2) 0.3885(4) 0.1298(13) 0.094(2) Uiso 1.000000 GR
H01g H 0.474(4) 0.3843(4) 0.0582(5) 0.094(2) Uiso 1.000000 GR
C018 C 0.8283(5) 0.5098(4) 0.0723(2) 0.0656(16) Uani 1.000000 .
H01n H 0.8357(5) 0.4905(4) 0.0299(2) 0.0788(19) Uiso 1.000000 R
H01o H 0.7373(5) 0.4993(4) 0.0824(2) 0.0788(19) Uiso 1.000000 R
C019 C 0.3735(6) 0.1639(3) 0.0510(3) 0.0710(16) Uani 1.000000 .
H01h H 0.3280(6) 0.1337(3) 0.0807(3) 0.085(2) Uiso 1.000000 R
H01i H 0.3464(6) 0.1440(3) 0.0085(3) 0.085(2) Uiso 1.000000 R
C01A C 0.9566(7) 0.3846(4) 0.1070(2) 0.0784(19) Uani 1.000000 .
H01p H 0.998(4) 0.3794(4) 0.0688(12) 0.118(3) Uiso 1.000000 GR
H01q H 1.014(4) 0.3614(7) 0.1419(10) 0.118(3) Uiso 1.000000 GR
H01r H 0.8701(9) 0.3584(6) 0.102(2) 0.118(3) Uiso 1.000000 GR
C01B C 0.5272(6) 0.1591(4) 0.0682(3) 0.0728(17) Uani 1.000000 .
H01j H 0.5701(6) 0.1484(4) 0.0305(3) 0.087(2) Uiso 1.000000 R
H01k H 0.5507(6) 0.1174(4) 0.0986(3) 0.087(2) Uiso 1.000000 R
C01C C 1.1733(5) 0.5150(4) 0.1728(3) 0.0676(15) Uani 1.000000 .
H01s H 1.1972(5) 0.4608(4) 0.1820(3) 0.0811(19) Uiso 1.000000 R
H01t H 1.2548(5) 0.5427(4) 0.1647(3) 0.0811(19) Uiso 1.000000 R
C01D C 0.8590(6) 0.5910(4) 0.0774(3) 0.0773(17) Uani 1.000000 .
H01u H 0.8271(6) 0.6173(4) 0.0377(3) 0.093(2) Uiso 1.000000 R
H01v H 0.8144(6) 0.6143(4) 0.1109(3) 0.093(2) Uiso 1.000000 R
C01E C 1.0151(6) 0.5995(4) 0.0928(3) 0.0799(18) Uani 1.000000 .
H01w H 1.0381(6) 0.6382(4) 0.1258(3) 0.096(2) Uiso 1.000000 R
H01x H 1.0546(6) 0.6152(4) 0.0552(3) 0.096(2) Uiso 1.000000 R

loop_
_atom_site_aniso_label
_atom_site_aniso_U_11
_atom_site_aniso_U_22
_atom_site_aniso_U_33
_atom_site_aniso_U_12
_atom_site_aniso_U_13
_atom_site_aniso_U_23
N001 0.0293(17) 0.051(2) 0.0272(17) 0.0034(15) 0.0056(14) 0.0062(15)
N002 0.0324(18) 0.049(2) 0.0287(17) 0.0001(15) 0.0018(14) 0.0057(15)
N003 0.039(2) 0.064(2) 0.0279(18) -0.0181(17) -0.0059(15) 0.0086(16)
N004 0.0355(19) 0.077(3) 0.0273(18) -0.0216(18) -0.0016(15) 0.0088(17)
C005 0.033(2) 0.036(2) 0.0255(19) -0.0006(16) 0.0061(16) 0.0035(16)
C006 0.0293(19) 0.034(2) 0.0270(19) 0.0077(16) 0.0057(15) 0.0047(16)
C007 0.0298(19) 0.036(2) 0.0245(19) 0.0001(16) 0.0028(15) 0.0050(15)
C008 0.0291(19) 0.030(2) 0.034(2) -0.0011(15) 0.0049(16) 0.0033(16)
C009 0.0277(19) 0.042(2) 0.033(2) -0.0105(17) 0.0009(16) 0.0043(17)
C00A 0.031(2) 0.036(2) 0.035(2) -0.0047(16) -0.0005(16) 0.0052(17)
C00B 0.043(2) 0.036(2) 0.038(2) 0.0044(18) 0.0112(18) 0.0023(18)
C00C 0.031(2) 0.054(3) 0.030(2) -0.0112(18) -0.0034(16) 0.0092(19)
C00D 0.032(2) 0.046(2) 0.037(2) -0.0112(17) -0.0040(17) 0.0043(18)
C00E 0.033(2) 0.050(2) 0.028(2) -0.0084(18) -0.0040(16) 0.0087(18)
C00F 0.038(2) 0.040(2) 0.036(2) -0.0004(18) 0.0035(18) 0.0046(18)
C00G 0.028(2) 0.045(2) 0.032(2) -0.0002(17) 0.0034(16) 0.0010(17)
C00H 0.036(2) 0.046(2) 0.037(2) -0.0074(18) -0.0065(17) 0.0044(18)
C00I 0.030(2) 0.042(2) 0.047(3) -0.0041(17) -0.0033(18) 0.0029(19)
C00J 0.035(2) 0.048(3) 0.035(2) 0.0055(18) -0.0006(18) 0.0006(19)
C00K 0.037(2) 0.049(3) 0.030(2) -0.0021(18) 0.0025(17) 0.0007(18)
C00L 0.033(2) 0.043(2) 0.053(3) -0.0053(18) 0.0104(19) 0.001(2)
C00M 0.044(2) 0.047(2) 0.036(2) -0.0077(19) 0.0067(19) -0.0003(19)
C00N 0.047(3) 0.041(2) 0.041(2) -0.0001(19) -0.009(2) -0.0042(19)
C00O 0.032(2) 0.054(3) 0.054(3) 0.0022(19) 0.0150(19) -0.011(2)
C00P 0.038(2) 0.055(3) 0.037(2) -0.001(2) 0.0107(18) -0.005(2)
C00Q 0.027(2) 0.050(3) 0.055(3) 0.0059(18) 0.0009(19) -0.006(2)
C00R 0.046(3) 0.069(3) 0.029(2) 0.025(2) 0.0082(19) 0.013(2)
C00S 0.038(2) 0.068(3) 0.032(2) 0.005(2) -0.0023(18) -0.002(2)
C00T 0.050(3) 0.053(3) 0.028(2) -0.008(2) 0.0087(19) -0.0010(19)
C00U 0.037(2) 0.053(3) 0.046(3) 0.001(2) 0.0049(19) 0.007(2)
C00V 0.034(2) 0.068(3) 0.036(2) 0.010(2) 0.0087(18) 0.002(2)
C00W 0.038(2) 0.061(3) 0.034(2) -0.010(2) 0.0073(18) 0.002(2)
C00X 0.062(3) 0.042(3) 0.043(3) 0.014(2) 0.018(2) 0.015(2)
C00Y 0.045(3) 0.061(3) 0.037(2) -0.012(2) 0.0038(19) -0.012(2)
C00Z 0.042(2) 0.075(3) 0.029(2) -0.008(2) 0.0099(18) -0.004(2)
C010 0.048(3) 0.061(3) 0.042(3) -0.004(2) -0.016(2) 0.000(2)
C011 0.042(2) 0.077(3) 0.027(2) -0.025(2) -0.0029(18) 0.013(2)
C012 0.054(3) 0.046(3) 0.058(3) -0.005(2) 0.017(2) -0.016(2)
C013 0.037(2) 0.090(4) 0.036(2) -0.025(2) 0.0015(19) 0.005(2)
C014 0.054(3) 0.061(3) 0.033(2) 0.002(2) 0.002(2) 0.001(2)
C015 0.052(3) 0.100(4) 0.025(2) -0.024(3) 0.001(2) 0.014(2)
C016 0.039(3) 0.086(4) 0.043(3) -0.005(2) 0.010(2) -0.001(2)
C017 0.099(4) 0.055(3) 0.037(3) -0.017(3) 0.022(3) 0.005(2)
C018 0.059(3) 0.101(4) 0.034(3) -0.029(3) -0.003(2) 0.011(3)
C019 0.071(4) 0.060(3) 0.077(4) -0.006(3) -0.009(3) -0.013(3)
C01A 0.120(5) 0.078(4) 0.037(3) -0.033(4) 0.010(3) -0.004(3)
C01B 0.071(4) 0.079(4) 0.065(4) 0.018(3) -0.003(3) -0.029(3)
C01C 0.043(3) 0.100(4) 0.061(3) -0.001(3) 0.009(2) 0.006(3)
C01D 0.072(4) 0.077(4) 0.081(4) 0.014(3) 0.002(3) 0.002(3)
C01E 0.082(4) 0.083(4) 0.073(4) -0.021(3) 0.001(3) 0.015(3)

loop_
_atom_type_symbol
_atom_type_scat_dispersion_real
_atom_type_scat_dispersion_imag
_atom_type_scat_Cromer_Mann_a1
_atom_type_scat_Cromer_Mann_a2
_atom_type_scat_Cromer_Mann_a3
_atom_type_scat_Cromer_Mann_a4
_atom_type_scat_Cromer_Mann_b1
_atom_type_scat_Cromer_Mann_b2
_atom_type_scat_Cromer_Mann_b3
_atom_type_scat_Cromer_Mann_b4
_atom_type_scat_Cromer_Mann_c
_atom_type_scat_source
_atom_type_scat_dispersion_source
H 0.00000 0.00000 0.49300 0.32291 0.14019 0.04081 10.51090 26.12570 3.14236 57.79970 0.0030380000826 'International Tables Volume C Table 6.1.1.4 (pp. 500-502)' 'Henke, Gullikson and Davis, At. Data and Nucl. Data Tables, 1993, 54, 2'
C 0.00347 0.00161 2.31000 1.02000 1.58860 0.86500 20.84390 10.20750 0.56870 51.65120 0.215599998832 'International Tables Volume C Table 6.1.1.4 (pp. 500-502)' 'Henke, Gullikson and Davis, At. Data and Nucl. Data Tables, 1993, 54, 2'
N 0.00653 0.00323 12.21260 3.13220 2.01250 1.16630 0.00570 9.89330 28.99750 0.58260 -11.5290002823 'International Tables Volume C Table 6.1.1.4 (pp. 500-502)' 'Henke, Gullikson and Davis, At. Data and Nucl. Data Tables, 1993, 54, 2'

loop_
_geom_angle_atom_site_label_1
_geom_angle_atom_site_label_2
_geom_angle_atom_site_label_3
_geom_angle
C00K N001 C005 107.3(3)
C00V N001 C005 126.1(3)
C00V N001 C00K 126.2(3)
C00K N002 C007 105.7(3)
C011 N003 C00E 105.7(3)
C011 N004 C00C 107.8(3)
C013 N004 C00C 125.9(4)
C013 N004 C011 126.0(4)
C006 C005 N001 120.3(3)
C007 C005 N001 105.6(3)
C007 C005 C006 134.1(3)
C00B C006 C005 121.1(4)
C00F C006 C005 119.9(3)
C00F C006 C00B 118.9(4)
C005 C007 N002 109.7(3)
C008 C007 N002 120.2(3)
C008 C007 C005 129.9(3)
C00G C008 C007 122.7(3)
C00J C008 C007 120.0(4)
C00J C008 C00G 117.3(4)
C00N C009 C00C 119.6(4)
C00U C009 C00C 121.9(4)
C00U C009 C00N 118.5(4)
C00E C00A C00D 122.3(3)
C00H C00A C00D 117.5(4)
C00H C00A C00E 120.2(4)
H00B C00B C006 120.2(2)
C00X C00B C006 119.7(4)
C00X C00B H00B 120.2(3)
C009 C00C N004 121.0(3)
C00E C00C N004 104.9(3)
C00E C00C C009 134.1(4)
H00D C00D C00A 119.6(2)
C00M C00D C00A 120.9(4)
C00M C00D H00D 119.6(2)
C00A C00E N003 120.4(3)
C00C C00E N003 110.2(4)
C00C C00E C00A 129.4(4)
H00F C00F C006 119.7(2)
C00S C00F C006 120.6(4)
C00S C00F H00F 119.7(3)
H00G C00G C008 119.5(2)
C00P C00G C008 121.0(4)
C00P C00G H00G 119.5(2)
H00H C00H C00A 119.4(2)
C00I C00H C00A 121.1(4)
C00I C00H H00H 119.4(2)
H00I C00I C00H 119.7(2)
C00L C00I C00H 120.6(4)
C00L C00I H00I 119.7(2)
H00J C00J C008 119.3(2)
C00Q C00J C008 121.5(4)
C00Q C00J H00J 119.3(3)
N002 C00K N001 111.7(3)
C00T C00K N001 122.7(4)
C00T C00K N002 125.5(4)
H00L C00L C00I 120.3(2)
C00M C00L C00I 119.4(4)
C00M C00L H00L 120.3(3)
C00L C00M C00D 120.6(4)
H00M C00M C00D 119.7(2)
H00M C00M C00L 119.7(3)
H00N C00N C009 119.6(2)
C010 C00N C009 120.8(4)
C010 C00N H00N 119.6(3)
C00P C00O H00O 120.1(3)
C00Q C00O H00O 120.1(2)
C00Q C00O C00P 119.8(4)
C00O C00P C00G 120.3(4)
H00P C00P C00G 119.8(2)
H00P C00P C00O 119.8(3)
C00O C00Q C00J 120.1(4)
H00Q C00Q C00J 120.0(3)
H00Q C00Q C00O 120.0(2)
C00S C00R H00R 120.1(3)
C00X C00R H00R 120.1(3)
C00X C00R C00S 119.8(4)
C00R C00S C00F 120.0(4)
H00S C00S C00F 120.0(3)
H00S C00S C00R 120.0(3)
C00Z C00T C00K 110.0(4)
C014 C00T C00K 110.1(4)
C014 C00T C00Z 102.9(4)
C017 C00T C00K 108.6(4)
C017 C00T C00Z 112.7(4)
C017 C00T C014 112.5(4)
H00U C00U C009 119.7(2)
C012 C00U C009 120.6(4)
C012 C00U H00U 119.7(3)
H00a C00V N001 110.0(2)
H00c C00V N001 110.0(2)
H00c C00V H00a 108.3
C016 C00V N001 108.7(4)
C016 C00V H00a 110.0(3)
C016 C00V H00c 110.0(3)
C015 C00W H00W 106.5(3)
C01C C00W H00W 106.5(3)
C01C C00W C015 114.2(4)
C01E C00W H00W 106.5(3)
C01E C00W C015 104.1(4)
C01E C00W C01C 118.3(5)
C00R C00X C00B 121.0(4)
H00X C00X C00B 119.5(3)
H00X C00X C00R 119.5(3)
C010 C00Y H00Y 120.5(3)
C012 C00Y H00Y 120.5(3)
C012 C00Y C010 119.0(4)
H00Z C00Z C00T 107.0(2)
C016 C00Z C00T 113.3(4)
C016 C00Z H00Z 107.0(2)
C01B C00Z C00T 105.4(4)
C01B C00Z H00Z 107.0(3)
C01B C00Z C016 116.6(5)
C00Y C010 C00N 120.6(4)
H010 C010 C00N 119.7(3)
H010 C010 C00Y 119.7(3)
N004 C011 N003 111.5(4)
C015 C011 N003 125.4(4)
C015 C011 N004 123.1(4)
C00Y C012 C00U 120.5(4)
H012 C012 C00U 119.7(3)
H012 C012 C00Y 119.7(3)
H01l C013 N004 110.0(3)
H01m C013 N004 110.0(2)
H01m C013 H01l 108.4
C01C C013 N004 108.5(4)
C01C C013 H01l 110.0(3)
C01C C013 H01m 110.0(3)
H01a C014 C00T 110.7(2)
H01b C014 C00T 110.7(2)
H01b C014 H01a 108.8
C019 C014 C00T 105.0(4)
C019 C014 H01a 110.7(3)
C019 C014 H01b 110.7(3)
C011 C015 C00W 109.0(4)
C018 C015 C00W 104.2(4)
C018 C015 C011 109.5(5)
C01A C015 C00W 110.7(5)
C01A C015 C011 111.2(4)
C01A C015 C018 111.9(4)
C00Z C016 C00V 111.5(4)
H01c C016 C00V 109.3(3)
H01c C016 C00Z 109.3(3)
H01d C016 C00V 109.3(3)
H01d C016 C00Z 109.3(3)
H01d C016 H01c 108.0
H01e C017 C00T 109.5
H01f C017 C00T 109.5
H01f C017 H01e 109.5
H01g C017 C00T 109.5
H01g C017 H01e 109.5
H01g C017 H01f 109.5
H01n C018 C015 111.1(3)
H01o C018 C015 111.1(3)
H01o C018 H01n 109.1
C01D C018 C015 103.4(4)
C01D C018 H01n 111.1(3)
C01D C018 H01o 111.1(4)
H01h C019 C014 110.6(3)
H01i C019 C014 110.6(3)
H01i C019 H01h 108.7
C01B C019 C014 105.9(4)
C01B C019 H01h 110.6(4)
C01B C019 H01i 110.6(3)
H01p C01A C015 109.5
H01q C01A C015 109.5
H01q C01A H01p 109.5
H01r C01A C015 109.5
H01r C01A H01p 109.5
H01r C01A H01q 109.5
C019 C01B C00Z 107.4(4)
H01j C01B C00Z 110.2(3)
H01j C01B C019 110.2(3)
H01k C01B C00Z 110.2(3)
H01k C01B C019 110.2(4)
H01k C01B H01j 108.5
C013 C01C C00W 108.8(4)
H01s C01C C00W 109.9(3)
H01s C01C C013 109.9(3)
H01t C01C C00W 109.9(3)
H01t C01C C013 109.9(3)
H01t C01C H01s 108.3
H01u C01D C018 110.1(3)
H01v C01D C018 110.1(4)
H01v C01D H01u 108.5
C01E C01D C018 107.8(5)
C01E C01D H01u 110.1(3)
C01E C01D H01v 110.1(4)
C01D C01E C00W 105.6(5)
H01w C01E C00W 110.6(3)
H01w C01E C01D 110.6(4)
H01x C01E C00W 110.6(3)
H01x C01E C01D 110.6(4)
H01x C01E H01w 108.7

loop_
_geom_bond_atom_site_label_1
_geom_bond_atom_site_label_2
_geom_bond_distance
N001 C005 1.387(5)
N001 C00K 1.359(5)
N001 C00V 1.465(5)
N002 C007 1.393(5)
N002 C00K 1.315(5)
N003 C00E 1.394(5)
N003 C011 1.319(5)
N004 C00C 1.389(5)
N004 C011 1.369(5)
N004 C013 1.465(5)
C005 C006 1.487(5)
C005 C007 1.371(5)
C006 C00B 1.399(6)
C006 C00F 1.389(6)
C007 C008 1.465(5)
C008 C00G 1.390(5)
C008 C00J 1.398(5)
C009 C00C 1.478(6)
C009 C00N 1.394(6)
C009 C00U 1.384(6)
C00A C00D 1.400(6)
C00A C00E 1.469(6)
C00A C00H 1.400(5)
C00B H00B 0.9300
C00B C00X 1.378(6)
C00C C00E 1.383(5)
C00D H00D 0.9300
C00D C00M 1.390(6)
C00F H00F 0.9300
C00F C00S 1.385(6)
C00G H00G 0.9300
C00G C00P 1.386(6)
C00H H00H 0.9300
C00H C00I 1.383(6)
C00I H00I 0.9300
C00I C00L 1.380(6)
C00J H00J 0.9300
C00J C00Q 1.376(6)
C00K C00T 1.520(6)
C00L H00L 0.9300
C00L C00M 1.379(6)
C00M H00M 0.9300
C00N H00N 0.9300
C00N C010 1.384(6)
C00O H00O 0.9300
C00O C00P 1.371(6)
C00O C00Q 1.373(6)
C00P H00P 0.9300
C00Q H00Q 0.9300
C00R H00R 0.9300
C00R C00S 1.377(7)
C00R C00X 1.376(7)
C00S H00S 0.9300
C00T C00Z 1.544(7)
C00T C014 1.531(6)
C00T C017 1.543(7)
C00U H00U 0.9300
C00U C012 1.396(6)
C00V H00a 0.9700
C00V H00c 0.9700
C00V C016 1.523(6)
C00W H00W 0.9800
C00W C015 1.547(6)
C00W C01C 1.515(7)
C00W C01E 1.508(8)
C00X H00X 0.9300
C00Y H00Y 0.9300
C00Y C010 1.384(7)
C00Y C012 1.382(7)
C00Z H00Z 0.9800
C00Z C016 1.533(6)
C00Z C01B 1.515(7)
C010 H010 0.9300
C011 C015 1.521(6)
C012 H012 0.9300
C013 H01l 0.9700
C013 H01m 0.9700
C013 C01C 1.575(7)
C014 H01a 0.9700
C014 H01b 0.9700
C014 C019 1.487(7)
C015 C018 1.522(7)
C015 C01A 1.556(8)
C016 H01c 0.9700
C016 H01d 0.9700
C017 H01e 0.9600
C017 H01f 0.9600
C017 H01g 0.9600
C018 H01n 0.9700
C018 H01o 0.9700
C018 C01D 1.423(8)
C019 H01h 0.9700
C019 H01i 0.9700
C019 C01B 1.521(8)
C01A H01p 0.9600
C01A H01q 0.9600
C01A H01r 0.9600
C01B H01j 0.9700
C01B H01k 0.9700
C01C H01s 0.9700
C01C H01t 0.9700
C01D H01u 0.9700
C01D H01v 0.9700
C01D C01E 1.546(8)
C01E H01w 0.9700
C01E H01x 0.9700
